data_2017168
loop_
_publ_author_name
'Chippindale, Ann M.'
'Hibble, Simon J.'
'Bilb\'e, Edward J.'

_publ_section_title
;
 Dicopper(II) trihydroxide cyanoureate dihydrate
;
_journal_coeditor_code EM3026
_journal_issue 7
_journal_name_full 'Acta Crystallographica Section C'
_journal_page_first i39
_journal_page_last i41
_journal_paper_doi 10.1107/S0108270109020885
_journal_volume 65
_journal_year 2009
_chemical_formula_iupac '[Cu2 (C2 H2 N3 O) (O H)3] , 2H2 O'
_chemical_formula_moiety 'C2 H5 Cu2 N3 O4 , 2H2 O'
_chemical_formula_sum 'C2 H9 Cu2 N3 O6'
_chemical_formula_weight 298.22
_chemical_name_common 'Dicopper(II) trihydroxide cyanoureate dihydrate'
_chemical_name_systematic
;
Poly[[\m-cyanoureato-tri-\m-hydroxido-dicopper(II)] dihydrate]
;
_space_group_IT_number 14
_symmetry_cell_setting monoclinic
_symmetry_space_group_name_Hall '-P 2ybc'
_symmetry_space_group_name_H-M 'P 1 21/c 1'
_atom_sites_solution_hydrogens geom
_atom_sites_solution_primary direct
_cell_angle_alpha 90
_cell_angle_beta 103.269(4)
_cell_angle_gamma 90
_cell_formula_units_Z 4
_cell_length_a 12.4648(5)
_cell_length_b 6.3096(2)
_cell_length_c 10.6032(5)
_cell_measurement_reflns_used 6870
_cell_measurement_temperature 150(2)
_cell_measurement_theta_max 32
_cell_measurement_theta_min 5
_cell_volume 811.66(6)
_computing_cell_refinement 'CrysAlis RED (Oxford Diffraction, 2006)'
_computing_data_collection 'Xcalibur (Oxford Diffraction, 2006)'
_computing_data_reduction 'CrysAlis RED (Oxford Diffraction, 2006)'
_computing_molecular_graphics 'CAMERON (Watkin <i>et al.</i>,  1996)'
_computing_publication_material 'CRYSTALS (Betteridge <i>et al.</i>,  2003)'
_computing_structure_refinement 'CRYSTALS (Betteridge <i>et al.</i>,  2003)'
_computing_structure_solution 'SIR92 (Altomare <i>et al.</i>,  1994)'
_diffrn_ambient_temperature 150(2)
_diffrn_measured_fraction_theta_full 0.993
_diffrn_measured_fraction_theta_max 0.911
_diffrn_measurement_device 'Oxford Diffraction Xcalibur'
_diffrn_measurement_device_type 'Oxford Diffraction Xcalibur area-detector'
_diffrn_measurement_method \w/2\q
_diffrn_radiation_monochromator graphite
_diffrn_radiation_source 'fine-focus sealed tube'
_diffrn_radiation_type 'Mo K\a'
_diffrn_radiation_wavelength 0.71073
_diffrn_reflns_av_R_equivalents 0.028
_diffrn_reflns_limit_h_max 18
_diffrn_reflns_limit_h_min -18
_diffrn_reflns_limit_k_max 8
_diffrn_reflns_limit_k_min -9
_diffrn_reflns_limit_l_max 15
_diffrn_reflns_limit_l_min -10
_diffrn_reflns_number 6870
_diffrn_reflns_theta_full 29.314
_diffrn_reflns_theta_max 32.572
_diffrn_reflns_theta_min 3.358
_diffrn_standards_number 0
_exptl_absorpt_coefficient_mu 5.245
_exptl_absorpt_correction_T_max 0.73
_exptl_absorpt_correction_T_min 0.67
_exptl_absorpt_correction_type multi-scan
_exptl_absorpt_process_details 'DENZO/SCALEPACK (Otwinowski & Minor, 1997)'
_exptl_crystal_colour blue-green
_exptl_crystal_density_diffrn 2.440
_exptl_crystal_density_method 'not measured'
_exptl_crystal_description block
_exptl_crystal_F_000 592
_exptl_crystal_size_max 0.20
_exptl_crystal_size_mid 0.08
_exptl_crystal_size_min 0.06
_refine_diff_density_max 0.96
_refine_diff_density_min -0.81
_refine_ls_extinction_method none
_refine_ls_goodness_of_fit_ref 1.1139
_refine_ls_hydrogen_treatment mixed
_refine_ls_matrix_type full
_refine_ls_number_parameters 151
_refine_ls_number_reflns 1731
_refine_ls_number_restraints 9
_refine_ls_R_factor_all 0.0634
_refine_ls_R_factor_gt 0.0308
_refine_ls_shift/su_max 0.000527
_refine_ls_structure_factor_coef F
_refine_ls_weighting_details
;
Method, part 1, Chebychev polynomial (Watkin, 1994; Prince, 1982),
[weight] = 1.0/[A~0~*T~0~(x)+A~1~*T~1~(x) ... +A~n-1~]*T~n-1~(x)],
where A~i~ are the Chebychev coefficients listed below and x = Fcalc/Fmax
Method = robust weighting (Prince, 1982),
W = [weight] * [1-(deltaF/6*sigmaF)^2^]^2^
A~i~ are: 35.5 -37.7 28.1
;
_refine_ls_weighting_scheme calc
_refine_ls_wR_factor_all 0.0267
_refine_ls_wR_factor_gt 0.0249
_refine_ls_wR_factor_ref 0.0249
_reflns_number_gt 1731
_reflns_number_total 2688
_reflns_threshold_expression I>2\s(I)
_cod_data_source_file em3026.cif
_cod_data_source_block I
_cod_original_sg_symbol_H-M 'P 21/c'
_cod_database_code 2017168
_cod_database_fobs_code 2017168

loop_
_symmetry_equiv_pos_as_xyz
x,y,z
-x,-y,-z
-x,y+1/2,-z+1/2
x,-y+1/2,z+1/2

loop_
_atom_site_type_symbol
_atom_site_label
_atom_site_fract_x
_atom_site_fract_y
_atom_site_fract_z
_atom_site_U_iso_or_equiv
_atom_site_adp_type
_atom_site_occupancy
_atom_site_disorder_assembly
_atom_site_disorder_group
Cu Cu1 0.007607(19) 0.23275(4) 0.25437(2) 0.0061 Uani 1.0000 . .
Cu Cu2 0.0000 0.5000 0.5000 0.0056 Uani 1.0000 . .
Cu Cu3 0.0000 0.0000 0.5000 0.0053 Uani 1.0000 . .
O O1 0.08154(11) 0.2938(2) 0.61558(15) 0.0058 Uani 1.0000 . .
O O2 0.06983(14) -0.0258(2) 0.34803(17) 0.0066 Uani 1.0000 . .
O O3 -0.06870(12) 0.2500(2) 0.39781(15) 0.0056 Uani 1.0000 . .
O O4 0.30960(11) 0.2882(3) 0.66427(16) 0.0155 Uani 1.0000 . .
O O5 0.29541(14) 0.8486(3) 0.64881(18) 0.0185 Uani 1.0000 . .
O O6 0.29652(13) 0.9384(3) 0.37316(18) 0.0199 Uani 1.0000 . .
N N1 0.48208(16) 0.3833(4) 0.6566(2) 0.0253 Uani 1.0000 . .
N N2 0.34458(14) 0.4518(4) 0.4811(2) 0.0154 Uani 1.0000 . .
N N3 0.14777(17) 0.4720(3) 0.3721(2) 0.0126 Uani 1.0000 . .
C C1 0.37405(16) 0.3694(3) 0.6025(2) 0.0133 Uani 1.0000 . .
C C2 0.23926(17) 0.4572(4) 0.4272(2) 0.0107 Uani 1.0000 . .
H H1 0.1498(9) 0.317(5) 0.637(3) 0.011(6) Uiso 1.0000 . .
H H2 0.1390(9) -0.039(5) 0.361(3) 0.014(7) Uiso 1.0000 . .
H H3 -0.1375(9) 0.235(5) 0.375(3) 0.021(8) Uiso 1.0000 . .
H H4 0.504(2) 0.311(5) 0.725(2) 0.0300 Uiso 1.0000 . .
H H5 0.526(2) 0.433(6) 0.614(3) 0.0300 Uiso 1.0000 . .
H H6 0.307(2) 0.829(5) 0.5742(15) 0.0240 Uiso 1.0000 . .
H H7 0.296(3) 0.9814(17) 0.659(4) 0.0240 Uiso 1.0000 . .
H H8 0.315(3) 1.053(3) 0.342(3) 0.0240 Uiso 1.0000 . .
H H9 0.310(3) 0.845(4) 0.321(3) 0.0240 Uiso 1.0000 . .

loop_
_atom_site_aniso_label
_atom_site_aniso_U_11
_atom_site_aniso_U_22
_atom_site_aniso_U_33
_atom_site_aniso_U_12
_atom_site_aniso_U_13
_atom_site_aniso_U_23
Cu1 0.00884(10) 0.00598(9) 0.00393(11) 0.00157(11) 0.00209(8) 0.00160(11)
Cu2 0.0077(2) 0.0046(2) 0.0039(2) 0.00026(8) 0.00002(15) 0.00009(9)
Cu3 0.0080(2) 0.0048(2) 0.0034(2) 0.00099(8) 0.00181(15) 0.00063(10)
O1 0.0069(5) 0.0056(6) 0.0052(6) 0.0005(5) 0.0020(4) 0.0000(5)
O2 0.0081(7) 0.0078(5) 0.0042(7) 0.0007(5) 0.0021(5) -0.0002(5)
O3 0.0081(5) 0.0056(6) 0.0037(6) -0.0014(5) 0.0022(4) -0.0012(5)
O4 0.0124(6) 0.0200(7) 0.0145(7) -0.0008(6) 0.0040(5) 0.0035(7)
O5 0.0213(8) 0.0159(7) 0.0177(9) -0.0013(6) 0.0034(6) -0.0020(7)
O6 0.0191(7) 0.0188(8) 0.0227(9) 0.0017(7) 0.0064(7) 0.0032(8)
N1 0.0103(8) 0.0479(13) 0.0159(10) -0.0009(8) -0.0005(7) 0.0125(9)
N2 0.0090(8) 0.0242(8) 0.0131(10) -0.0039(8) 0.0028(6) 0.0023(9)
N3 0.0136(9) 0.0138(7) 0.0102(9) 0.0005(7) 0.0028(7) -0.0009(7)
C1 0.0109(8) 0.0161(8) 0.0127(10) 0.0001(6) 0.0027(7) 0.0032(7)
C2 0.0136(9) 0.0136(7) 0.0058(9) -0.0025(8) 0.0040(7) -0.0008(8)

loop_
_atom_type_symbol
_atom_type_scat_dispersion_real
_atom_type_scat_dispersion_imag
_atom_type_scat_source
C 0.0033 0.0016 'International Tables Vol C 4.2.6.8 and 6.1.1.4'
H 0.0000 0.0000 'International Tables Vol C 4.2.6.8 and 6.1.1.4'
N 0.0061 0.0033 'International Tables Vol C 4.2.6.8 and 6.1.1.4'
O 0.0106 0.0060 'International Tables Vol C 4.2.6.8 and 6.1.1.4'
Cu 0.3201 1.2651 'International Tables Vol C 4.2.6.8 and 6.1.1.4'

loop_
_geom_angle_atom_site_label_1
_geom_angle_atom_site_label_2
_geom_angle_atom_site_label_3
_geom_angle_site_symmetry_1
_geom_angle_site_symmetry_2
_geom_angle_site_symmetry_3
_geom_angle
_geom_angle_publ_flag
N3 Cu1 O2 3_545 . 3_555 89.58(6) yes
N3 Cu1 O1 3_545 . 4_554 88.94(6) yes
O2 Cu1 O1 3_555 . 4_554 84.62(7) yes
N3 Cu1 O2 3_545 . . 84.20(6) yes
O2 Cu1 O2 3_555 . . 173.67(5) yes
O1 Cu1 O2 4_554 . . 96.40(7) yes
N3 Cu1 O3 3_545 . . 89.92(6) yes
O2 Cu1 O3 3_555 . . 96.85(7) yes
O1 Cu1 O3 4_554 . . 178.14(6) yes
O2 Cu1 O3 . . . 82.01(7) yes
N3 Cu1 N3 3_545 . . 179.15(2) yes
O2 Cu1 N3 3_555 . . 90.36(7) yes
O1 Cu1 N3 4_554 . . 91.90(7) yes
O2 Cu1 N3 . . . 95.84(7) yes
O3 Cu1 N3 . . . 89.24(7) yes
N3 Cu2 O3 2_566 . 2_566 85.88(7) no
N3 Cu2 O1 2_566 . 2_566 87.18(7) no
O3 Cu2 O1 2_566 . 2_566 84.76(6) no
N3 Cu2 O1 2_566 . . 92.82(7) yes
O3 Cu2 O1 2_566 . . 95.24(6) yes
O1 Cu2 O1 2_566 . . 180 yes
N3 Cu2 O3 2_566 . . 94.12(7) yes
O3 Cu2 O3 2_566 . . 180 yes
O1 Cu2 O3 2_566 . . 95.24(6) no
O1 Cu2 O3 . . . 84.76(6) yes
N3 Cu2 N3 2_566 . . 180 yes
O3 Cu2 N3 2_566 . . 94.12(7) no
O1 Cu2 N3 2_566 . . 92.82(7) no
O1 Cu2 N3 . . . 87.18(7) yes
O3 Cu2 N3 . . . 85.88(7) yes
O1 Cu3 O2 2_556 . 2_556 105.69(6) no
O1 Cu3 O3 2_556 . 2_556 74.73(6) no
O2 Cu3 O3 2_556 . 2_556 80.73(6) no
O1 Cu3 O1 2_556 . . 180 yes
O2 Cu3 O1 2_556 . . 74.31(6) yes
O3 Cu3 O1 2_556 . . 105.27(6) yes
O1 Cu3 O2 2_556 . . 74.31(6) no
O2 Cu3 O2 2_556 . . 180 yes
O3 Cu3 O2 2_556 . . 99.27(6) yes
O1 Cu3 O2 . . . 105.69(6) yes
O1 Cu3 O3 2_556 . . 105.27(6) no
O2 Cu3 O3 2_556 . . 99.27(6) no
O3 Cu3 O3 2_556 . . 180 yes
O1 Cu3 O3 . . . 74.73(6) yes
O2 Cu3 O3 . . . 80.73(6) yes
Cu3 O1 Cu1 . . 4_555 96.09(6) yes
Cu3 O1 Cu2 . . . 95.80(6) yes
Cu1 O1 Cu2 4_555 . . 105.87(7) yes
Cu3 O1 H1 . . . 125(2) no
Cu1 O1 H1 4_555 . . 116.(2) no
Cu2 O1 H1 . . . 114.(2) no
Cu3 O2 Cu1 . . 3_545 104.78(8) yes
Cu3 O2 Cu1 . . . 98.30(7) yes
Cu1 O2 Cu1 3_545 . . 105.85(8) yes
Cu3 O2 H2 . . . 120(2) no
Cu1 O2 H2 3_545 . . 111(2) no
Cu1 O2 H2 . . . 116(2) no
Cu2 O3 Cu3 . . . 104.69(6) yes
Cu2 O3 Cu1 . . . 103.87(7) yes
Cu3 O3 Cu1 . . . 98.77(7) yes
Cu2 O3 H3 . . . 122(2) no
Cu3 O3 H3 . . . 111(2) no
Cu1 O3 H3 . . . 114(2) no
H6 O5 H7 . . . 106(3) no
H8 O6 H9 . . . 103(3) no
C1 N1 H4 . . . 115(2) no
C1 N1 H5 . . . 120(2) no
H4 N1 H5 . . . 122(3) no
C1 N2 C2 . . . 116.8(2) yes
Cu1 N3 Cu2 . . . 78.03(6) no
Cu1 N3 Cu1 . . 3_555 76.72(6) no
Cu2 N3 Cu1 . . 3_555 72.03(6) no
Cu1 N3 C2 . . . 135.90(18) yes
Cu2 N3 C2 . . . 119.21(19) yes
Cu1 N3 C2 3_555 . . 145.31(18) yes
N2 C1 N1 . . . 114.0(2) yes
N2 C1 O4 . . . 125.73(18) yes
N1 C1 O4 . . . 120.3(2) yes
N2 C2 N3 . . . 174.7(3) yes

loop_
_geom_bond_atom_site_label_1
_geom_bond_atom_site_label_2
_geom_bond_site_symmetry_1
_geom_bond_site_symmetry_2
_geom_bond_distance
_geom_bond_publ_flag
Cu1 O1 . 4_554 1.9145(17) yes
Cu1 O2 . . 1.9736(16) yes
Cu1 O2 . 3_555 1.9877(16) yes
Cu1 O3 . . 1.9733(17) yes
Cu1 N3 . . 2.426(2) yes
Cu1 N3 . 3_545 2.658(2) yes
Cu2 O1 . . 1.9119(14) yes
Cu2 O1 . 2_566 1.9119(14) no
Cu2 O3 . . 1.9925(14) yes
Cu2 O3 . 2_566 1.9925(14) no
Cu2 N3 . . 2.532(2) yes
Cu2 N3 . 2_566 2.532(2) no
Cu3 O1 . . 2.3238(15) yes
Cu3 O1 . 2_556 2.3238(15) no
Cu3 O2 . . 2.0061(18) yes
Cu3 O2 . 2_556 2.0061(18) no
Cu3 O3 . . 1.9923(15) yes
Cu3 O3 . 2_556 1.9923(15) no
O1 H1 . . 0.841(9) no
O2 H2 . . 0.846(9) no
O3 H3 . . 0.841(9) no
O4 C1 . . 1.256(3) yes
O5 H6 . . 0.845(10) no
O5 H7 . . 0.844(9) no
O6 H8 . . 0.850(10) no
O6 H9 . . 0.85(3) no
N1 C1 . . 1.340(3) yes
N1 H4 . . 0.846(10) no
N1 H5 . . 0.85(3) no
N2 C1 . . 1.359(3) yes
N2 C2 . . 1.307(3) yes
N3 C2 . . 1.159(3) yes

loop_
_geom_hbond_atom_site_label_D
_geom_hbond_atom_site_label_H
_geom_hbond_atom_site_label_A
_geom_hbond_site_symmetry_D
_geom_hbond_site_symmetry_H
_geom_hbond_site_symmetry_A
_geom_hbond_distance_DH
_geom_hbond_distance_HA
_geom_hbond_distance_DA
_geom_hbond_angle_DHA
_geom_hbond_publ_flag
O1 H1 O4 . . . 0.841(9) 1.954(14) 2.770(2) 163(3) yes
O2 H2 O6 . . 1_545 0.846(9) 1.943(14) 2.786(2) 175 yes
O3 H3 O5 . . 2_566 0.841(9) 1.997(16) 2.824(2) 167 yes
N1 H5 N2 . . 2_666 0.85(3) 2.21(3) 3.055(3) 174 yes
O5 H6 O6 . . . 0.845(10) 2.216(18) 2.980(3) 150(3) yes
O5 H7 O4 . . 1_565 0.844(9) 1.943(11) 2.782(3) 172 yes
O6 H8 O4 . . 4_564 0.849(10) 2.12(3) 2.842(3) 142 yes
O6 H9 O5 . . 4_564 0.85(3) 2.17(3) 2.987(3) 161 yes
